data_1557871
loop_
_publ_author_name
'Yan, Chenting'
'Takeshita, Masato'
'Nakatsuji, Jun-ya'
'Kurosaki, Akihiro'
'Sato, Kaoko'
'Shang, Rong'
'Nakamoto, Masaaki'
'Yamamoto, Yohsuke'
'Adachi, Yohei'
'Furukawa, Ko'
'Kishi, Ryohei'
'Nakano, Masayoshi'

_publ_section_title
;
 Synthesis and properties of hypervalent electron-rich pentacoordinate
 nitrogen compounds
;
_journal_issue 19
_journal_name_full 'Chemical Science'
_journal_page_first 5082
_journal_page_last 5088
_journal_paper_doi 10.1039/D0SC00002G
_journal_volume 11
_journal_year 2020
_chemical_formula_sum 'C26 H25 Cl2 N O4'
_chemical_formula_weight 486.37
_space_group_crystal_system orthorhombic
_space_group_IT_number 61
_space_group_name_Hall '-P 2ac 2ab'
_space_group_name_H-M_alt 'P b c a'
_atom_sites_solution_hydrogens geom
_audit_creation_method SHELXL-2014/7
_audit_update_record
;
2019-08-05 deposited with the CCDC.	2020-04-13 downloaded from the CCDC.
;
_cell_angle_alpha 90
_cell_angle_beta 90
_cell_angle_gamma 90
_cell_formula_units_Z 8
_cell_length_a 18.3830(16)
_cell_length_b 13.3271(12)
_cell_length_c 20.1022(18)
_cell_measurement_reflns_used 9952
_cell_measurement_temperature 173(2)
_cell_measurement_theta_max 24.81
_cell_measurement_theta_min 2.22
_cell_volume 4924.9(8)
_computing_cell_refinement 'Bruker SAINT'
_computing_data_collection 'Bruker APEX2'
_computing_data_reduction 'Bruker SAINT'
_computing_molecular_graphics 'Bruker SHELXTL'
_computing_publication_material 'Bruker SHELXTL'
_computing_structure_refinement 'SHELXL-2014/7 (Sheldrick, 2014)'
_computing_structure_solution 'SHELXS-97 (Sheldrick 2008)'
_diffrn_ambient_temperature 173(2)
_diffrn_measured_fraction_theta_full 1.000
_diffrn_measured_fraction_theta_max 1.000
_diffrn_measurement_device_type 'Bruker APEX-II CCD'
_diffrn_measurement_method '\f and \w scans'
_diffrn_radiation_type MoK\a
_diffrn_radiation_wavelength 0.71073
_diffrn_reflns_av_R_equivalents 0.0348
_diffrn_reflns_av_unetI/netI 0.0156
_diffrn_reflns_Laue_measured_fraction_full 1.000
_diffrn_reflns_Laue_measured_fraction_max 1.000
_diffrn_reflns_limit_h_max 21
_diffrn_reflns_limit_h_min -21
_diffrn_reflns_limit_k_max 15
_diffrn_reflns_limit_k_min -15
_diffrn_reflns_limit_l_max 23
_diffrn_reflns_limit_l_min -23
_diffrn_reflns_number 44338
_diffrn_reflns_point_group_measured_fraction_full 1.000
_diffrn_reflns_point_group_measured_fraction_max 1.000
_diffrn_reflns_theta_full 24.830
_diffrn_reflns_theta_max 24.830
_diffrn_reflns_theta_min 2.026
_exptl_absorpt_coefficient_mu 0.296
_exptl_absorpt_correction_T_max 0.7451
_exptl_absorpt_correction_T_min 0.6324
_exptl_absorpt_correction_type multi-scan
_exptl_crystal_colour colourless
_exptl_crystal_density_diffrn 1.312
_exptl_crystal_density_method 'not measured'
_exptl_crystal_description block
_exptl_crystal_F_000 2032
_refine_diff_density_max 0.452
_refine_diff_density_min -0.421
_refine_diff_density_rms 0.041
_refine_ls_extinction_method none
_refine_ls_goodness_of_fit_ref 1.033
_refine_ls_hydrogen_treatment constr
_refine_ls_matrix_type full
_refine_ls_number_parameters 303
_refine_ls_number_reflns 4249
_refine_ls_number_restraints 0
_refine_ls_restrained_S_all 1.033
_refine_ls_R_factor_all 0.0437
_refine_ls_R_factor_gt 0.0384
_refine_ls_shift/su_max 0.001
_refine_ls_shift/su_mean 0.000
_refine_ls_structure_factor_coef Fsqd
_refine_ls_weighting_details 'w=1/[\s^2^(Fo^2^)+(0.0493P)^2^+3.2032P] where P=(Fo^2^+2Fc^2^)/3'
_refine_ls_weighting_scheme calc
_refine_ls_wR_factor_gt 0.1025
_refine_ls_wR_factor_ref 0.1076
_reflns_Friedel_coverage 0.000
_reflns_number_gt 3744
_reflns_number_total 4249
_reflns_threshold_expression 'I > 2\s(I)'
_cod_data_source_file d0sc00002g2.cif
_cod_data_source_block 2Me_a
_cod_depositor_comments
;Adding full bibliography for 1557869--1557876.cif.

 Adding full bibliography for 1557869--1557876.cif.
;
_cod_database_code 1557871
_shelx_shelxl_version_number 2014/7
_shelx_space_group_comment
;
The symmetry employed for this shelxl refinement is uniquely defined
by the following loop, which should always be used as a source of
symmetry information in preference to the above space-group names.
They are only intended as comments.
;
_shelx_estimated_absorpt_t_min 0.6324
_shelx_estimated_absorpt_t_max 0.7451

loop_
_space_group_symop_operation_xyz
'x, y, z'
'x+1/2, -y+1/2, -z'
'-x, y+1/2, -z+1/2'
'-x+1/2, -y, z+1/2'
'-x, -y, -z'
'-x-1/2, y-1/2, z'
'x, -y-1/2, z-1/2'
'x-1/2, y, -z-1/2'

loop_
_atom_site_label
_atom_site_type_symbol
_atom_site_fract_x
_atom_site_fract_y
_atom_site_fract_z
_atom_site_U_iso_or_equiv
_atom_site_adp_type
_atom_site_occupancy
_atom_site_site_symmetry_order
_atom_site_calc_flag
_atom_site_refinement_flags_posn
_atom_site_refinement_flags_adp
_atom_site_refinement_flags_occupancy
_atom_site_disorder_assembly
_atom_site_disorder_group
Cl1 Cl 0.50101(3) 0.01474(5) 0.09340(3) 0.0679(2) Uani 1 1 d . . . . .
Cl2 Cl 0.20848(4) 0.48044(6) -0.22414(3) 0.0767(2) Uani 1 1 d . . . . .
O1 O 0.13629(7) 0.07979(10) -0.03060(6) 0.0396(3) Uani 1 1 d . . . . .
O2 O 0.02251(8) 0.13664(13) -0.02749(8) 0.0604(5) Uani 1 1 d . . . . .
O3 O 0.29318(7) 0.30053(12) 0.19818(6) 0.0498(4) Uani 1 1 d . . . . .
O4 O 0.29128(6) 0.37460(9) 0.09872(6) 0.0316(3) Uani 1 1 d . . . . .
N1 N 0.23058(7) 0.22510(10) 0.01619(6) 0.0267(3) Uani 1 1 d . . . . .
C1 C 0.03596(15) 0.2782(3) 0.28653(13) 0.0905(11) Uani 1 1 d . . . . .
H5 H 0.0489 0.3491 0.2815 0.136 Uiso 1 1 calc R U . . .
H1 H 0.0789 0.2401 0.3005 0.136 Uiso 1 1 calc R U . . .
H6 H -0.0023 0.2715 0.3202 0.136 Uiso 1 1 calc R U . . .
C2 C 0.00895(10) 0.23815(18) 0.22132(10) 0.0453(5) Uani 1 1 d . . . . .
C3 C 0.06795(9) 0.23836(14) 0.16737(9) 0.0335(4) Uani 1 1 d . . . . .
C4 C 0.13813(9) 0.27390(13) 0.17807(8) 0.0320(4) Uani 1 1 d . . . . .
H14 H 0.1506 0.2992 0.2208 0.038 Uiso 1 1 calc R U . . .
C5 C 0.19076(9) 0.27360(12) 0.12818(8) 0.0273(4) Uani 1 1 d . . . . .
C6 C 0.17571(9) 0.23158(12) 0.06596(8) 0.0255(3) Uani 1 1 d . . . . .
C7 C 0.29543(8) 0.17439(12) 0.03234(8) 0.0258(4) Uani 1 1 d . . . . .
C8 C 0.36250(9) 0.20307(14) 0.00624(9) 0.0342(4) Uani 1 1 d . . . . .
H24 H 0.3650 0.2571 -0.0245 0.041 Uiso 1 1 calc R U . . .
C9 C 0.42536(10) 0.15368(15) 0.02461(10) 0.0409(5) Uani 1 1 d . . . . .
H25 H 0.4708 0.1726 0.0059 0.049 Uiso 1 1 calc R U . . .
C10 C 0.42187(10) 0.07687(15) 0.07023(9) 0.0387(4) Uani 1 1 d . . . . .
C11 C -0.05655(14) 0.2955(3) 0.19755(15) 0.0993(12) Uani 1 1 d . . . . .
H3 H -0.0960 0.2887 0.2301 0.149 Uiso 1 1 calc R U . . .
H2 H -0.0725 0.2686 0.1546 0.149 Uiso 1 1 calc R U . . .
H4 H -0.0439 0.3665 0.1925 0.149 Uiso 1 1 calc R U . . .
C12 C -0.0138(2) 0.1282(3) 0.23350(15) 0.1014(12) Uani 1 1 d . . . . .
H7 H -0.0519 0.1260 0.2676 0.152 Uiso 1 1 calc R U . . .
H9 H 0.0284 0.0895 0.2486 0.152 Uiso 1 1 calc R U . . .
H8 H -0.0325 0.0993 0.1921 0.152 Uiso 1 1 calc R U . . .
C13 C 0.05323(9) 0.20025(13) 0.10445(8) 0.0319(4) Uani 1 1 d . . . . .
H13 H 0.0052 0.1782 0.0949 0.038 Uiso 1 1 calc R U . . .
C14 C 0.10576(9) 0.19307(12) 0.05487(8) 0.0279(4) Uani 1 1 d . . . . .
C15 C 0.08339(9) 0.13648(13) -0.00608(9) 0.0325(4) Uani 1 1 d . . . . .
C16 C 0.11666(13) 0.01639(18) -0.08608(11) 0.0544(6) Uani 1 1 d . . . . .
H11 H 0.0748 -0.0252 -0.0738 0.082 Uiso 1 1 calc R U . . .
H10 H 0.1579 -0.0269 -0.0976 0.082 Uiso 1 1 calc R U . . .
H12 H 0.1040 0.0583 -0.1244 0.082 Uiso 1 1 calc R U . . .
C17 C 0.26369(9) 0.31586(13) 0.14595(8) 0.0288(4) Uani 1 1 d . . . . .
C18 C 0.36384(9) 0.41225(15) 0.11094(9) 0.0384(4) Uani 1 1 d . . . . .
H17 H 0.3640 0.4521 0.1519 0.058 Uiso 1 1 calc R U . . .
H16 H 0.3792 0.4544 0.0735 0.058 Uiso 1 1 calc R U . . .
H15 H 0.3976 0.3557 0.1157 0.058 Uiso 1 1 calc R U . . .
C19 C 0.22309(9) 0.28358(12) -0.04208(8) 0.0273(4) Uani 1 1 d . . . . .
C20 C 0.19059(9) 0.37745(13) -0.03911(9) 0.0320(4) Uani 1 1 d . . . . .
H21 H 0.1721 0.4013 0.0021 0.038 Uiso 1 1 calc R U . . .
C21 C 0.18478(10) 0.43657(15) -0.09517(9) 0.0394(4) Uani 1 1 d . . . . .
H20 H 0.1620 0.5005 -0.0928 0.047 Uiso 1 1 calc R U . . .
C22 C 0.21228(11) 0.40215(17) -0.15473(9) 0.0438(5) Uani 1 1 d . . . . .
C23 C 0.24369(11) 0.30865(17) -0.15955(9) 0.0444(5) Uani 1 1 d . . . . .
H19 H 0.2620 0.2854 -0.2010 0.053 Uiso 1 1 calc R U . . .
C24 C 0.24830(10) 0.24880(15) -0.10328(8) 0.0366(4) Uani 1 1 d . . . . .
H18 H 0.2688 0.1835 -0.1065 0.044 Uiso 1 1 calc R U . . .
C25 C 0.29348(9) 0.09595(13) 0.07806(9) 0.0324(4) Uani 1 1 d . . . . .
H22 H 0.2482 0.0751 0.0961 0.039 Uiso 1 1 calc R U . . .
C26 C 0.35658(10) 0.04818(14) 0.09749(9) 0.0381(4) Uani 1 1 d . . . . .
H23 H 0.3549 -0.0042 0.1295 0.046 Uiso 1 1 calc R U . . .

loop_
_atom_site_aniso_label
_atom_site_aniso_U_11
_atom_site_aniso_U_22
_atom_site_aniso_U_33
_atom_site_aniso_U_23
_atom_site_aniso_U_13
_atom_site_aniso_U_12
Cl1 0.0460(3) 0.0871(5) 0.0707(4) -0.0120(3) -0.0150(3) 0.0361(3)
Cl2 0.0815(5) 0.1000(5) 0.0488(4) 0.0408(3) -0.0066(3) -0.0005(4)
O1 0.0334(7) 0.0465(7) 0.0389(7) -0.0151(6) -0.0030(5) 0.0020(6)
O2 0.0368(8) 0.0796(11) 0.0649(10) -0.0308(9) -0.0224(7) 0.0136(8)
O3 0.0430(8) 0.0785(10) 0.0280(7) 0.0092(7) -0.0095(6) -0.0210(7)
O4 0.0260(6) 0.0361(7) 0.0326(6) 0.0042(5) -0.0019(5) -0.0032(5)
N1 0.0233(7) 0.0324(8) 0.0244(7) -0.0001(6) 0.0021(5) 0.0027(6)
C1 0.0548(15) 0.166(3) 0.0505(14) -0.0361(18) 0.0268(12) -0.0175(18)
C2 0.0326(10) 0.0690(14) 0.0344(10) 0.0015(9) 0.0098(8) -0.0035(9)
C3 0.0278(9) 0.0415(10) 0.0313(9) 0.0025(8) 0.0042(7) 0.0011(7)
C4 0.0309(9) 0.0406(10) 0.0246(8) -0.0007(7) 0.0027(7) 0.0010(7)
C5 0.0254(8) 0.0308(9) 0.0257(8) 0.0010(7) 0.0000(6) 0.0011(7)
C6 0.0240(8) 0.0285(8) 0.0240(8) 0.0025(6) 0.0010(6) 0.0033(6)
C7 0.0250(8) 0.0263(8) 0.0261(8) -0.0061(6) -0.0003(6) 0.0006(6)
C8 0.0301(9) 0.0346(9) 0.0377(9) -0.0010(8) 0.0071(7) 0.0004(7)
C9 0.0254(9) 0.0470(11) 0.0504(11) -0.0093(9) 0.0063(8) 0.0018(8)
C10 0.0308(9) 0.0415(10) 0.0437(10) -0.0140(9) -0.0082(8) 0.0115(8)
C11 0.0458(14) 0.184(4) 0.0683(18) 0.029(2) 0.0312(13) 0.0397(19)
C12 0.134(3) 0.107(2) 0.0637(18) 0.0038(17) 0.0496(19) -0.046(2)
C13 0.0224(8) 0.0381(9) 0.0351(9) 0.0032(7) 0.0002(7) -0.0017(7)
C14 0.0257(8) 0.0304(8) 0.0276(8) 0.0020(7) -0.0015(7) 0.0025(7)
C15 0.0299(9) 0.0353(9) 0.0323(9) 0.0001(7) -0.0033(7) 0.0004(7)
C16 0.0535(13) 0.0603(14) 0.0495(12) -0.0272(11) -0.0051(10) -0.0006(11)
C17 0.0290(9) 0.0338(9) 0.0236(8) -0.0031(7) 0.0024(7) 0.0002(7)
C18 0.0284(9) 0.0449(11) 0.0418(10) 0.0005(8) 0.0009(8) -0.0083(8)
C19 0.0257(8) 0.0328(9) 0.0234(8) -0.0007(7) -0.0005(6) -0.0020(7)
C20 0.0310(9) 0.0341(9) 0.0308(9) -0.0025(7) 0.0025(7) 0.0003(7)
C21 0.0350(10) 0.0392(10) 0.0439(11) 0.0090(8) -0.0023(8) 0.0002(8)
C22 0.0399(11) 0.0587(13) 0.0327(10) 0.0147(9) -0.0067(8) -0.0050(9)
C23 0.0444(11) 0.0665(13) 0.0223(9) -0.0020(9) 0.0010(8) -0.0016(10)
C24 0.0407(10) 0.0419(10) 0.0271(9) -0.0058(7) 0.0019(8) 0.0047(9)
C25 0.0293(9) 0.0291(9) 0.0389(10) 0.0000(7) 0.0002(7) -0.0017(7)
C26 0.0436(11) 0.0311(9) 0.0396(10) -0.0010(8) -0.0063(8) 0.0064(8)

loop_
_atom_type_symbol
_atom_type_description
_atom_type_scat_dispersion_real
_atom_type_scat_dispersion_imag
_atom_type_scat_source
C C 0.0033 0.0016 'International Tables Vol C Tables 4.2.6.8 and 6.1.1.4'
H H 0.0000 0.0000 'International Tables Vol C Tables 4.2.6.8 and 6.1.1.4'
N N 0.0061 0.0033 'International Tables Vol C Tables 4.2.6.8 and 6.1.1.4'
O O 0.0106 0.0060 'International Tables Vol C Tables 4.2.6.8 and 6.1.1.4'
Cl Cl 0.1484 0.1585 'International Tables Vol C Tables 4.2.6.8 and 6.1.1.4'

loop_
_geom_angle_atom_site_label_1
_geom_angle_atom_site_label_2
_geom_angle_atom_site_label_3
_geom_angle
_geom_angle_site_symmetry_1
_geom_angle_site_symmetry_3
_geom_angle_publ_flag
C15 O1 C16 115.89(15) . . ?
C17 O4 C18 115.75(13) . . ?
C7 N1 C19 122.55(13) . . ?
C7 N1 C6 117.84(13) . . ?
C19 N1 C6 118.68(13) . . ?
C2 C1 H5 109.5 . . ?
C2 C1 H1 109.5 . . ?
H5 C1 H1 109.5 . . ?
C2 C1 H6 109.5 . . ?
H5 C1 H6 109.5 . . ?
H1 C1 H6 109.5 . . ?
C1 C2 C11 111.2(2) . . ?
C1 C2 C3 112.53(17) . . ?
C11 C2 C3 109.91(17) . . ?
C1 C2 C12 106.8(2) . . ?
C11 C2 C12 108.4(3) . . ?
C3 C2 C12 107.80(19) . . ?
C13 C3 C4 116.47(15) . . ?
C13 C3 C2 120.35(16) . . ?
C4 C3 C2 123.18(16) . . ?
C3 C4 C5 122.12(16) . . ?
C3 C4 H14 118.9 . . ?
C5 C4 H14 118.9 . . ?
C4 C5 C6 120.51(15) . . ?
C4 C5 C17 116.67(14) . . ?
C6 C5 C17 122.76(14) . . ?
C5 C6 C14 118.04(14) . . ?
C5 C6 N1 120.86(14) . . ?
C14 C6 N1 121.06(14) . . ?
C25 C7 C8 118.50(15) . . ?
C25 C7 N1 119.38(14) . . ?
C8 C7 N1 122.05(15) . . ?
C9 C8 C7 120.62(17) . . ?
C9 C8 H24 119.7 . . ?
C7 C8 H24 119.7 . . ?
C10 C9 C8 119.61(17) . . ?
C10 C9 H25 120.2 . . ?
C8 C9 H25 120.2 . . ?
C26 C10 C9 120.91(16) . . ?
C26 C10 Cl1 119.48(16) . . ?
C9 C10 Cl1 119.61(15) . . ?
C2 C11 H3 109.5 . . ?
C2 C11 H2 109.5 . . ?
H3 C11 H2 109.5 . . ?
C2 C11 H4 109.5 . . ?
H3 C11 H4 109.5 . . ?
H2 C11 H4 109.5 . . ?
C2 C12 H7 109.5 . . ?
C2 C12 H9 109.5 . . ?
H7 C12 H9 109.5 . . ?
C2 C12 H8 109.5 . . ?
H7 C12 H8 109.5 . . ?
H9 C12 H8 109.5 . . ?
C3 C13 C14 122.83(16) . . ?
C3 C13 H13 118.6 . . ?
C14 C13 H13 118.6 . . ?
C13 C14 C6 119.83(15) . . ?
C13 C14 C15 115.51(15) . . ?
C6 C14 C15 124.51(15) . . ?
O2 C15 O1 123.50(17) . . ?
O2 C15 C14 123.33(16) . . ?
O1 C15 C14 112.95(14) . . ?
O1 C16 H11 109.5 . . ?
O1 C16 H10 109.5 . . ?
H11 C16 H10 109.5 . . ?
O1 C16 H12 109.5 . . ?
H11 C16 H12 109.5 . . ?
H10 C16 H12 109.5 . . ?
O3 C17 O4 123.53(16) . . ?
O3 C17 C5 123.34(15) . . ?
O4 C17 C5 113.10(14) . . ?
O4 C18 H17 109.5 . . ?
O4 C18 H16 109.5 . . ?
H17 C18 H16 109.5 . . ?
O4 C18 H15 109.5 . . ?
H17 C18 H15 109.5 . . ?
H16 C18 H15 109.5 . . ?
C20 C19 C24 118.74(16) . . ?
C20 C19 N1 120.22(14) . . ?
C24 C19 N1 121.04(15) . . ?
C21 C20 C19 120.88(16) . . ?
C21 C20 H21 119.6 . . ?
C19 C20 H21 119.6 . . ?
C22 C21 C20 119.42(18) . . ?
C22 C21 H20 120.3 . . ?
C20 C21 H20 120.3 . . ?
C23 C22 C21 121.07(17) . . ?
C23 C22 Cl2 120.14(15) . . ?
C21 C22 Cl2 118.77(16) . . ?
C22 C23 C24 119.27(17) . . ?
C22 C23 H19 120.4 . . ?
C24 C23 H19 120.4 . . ?
C23 C24 C19 120.56(18) . . ?
C23 C24 H18 119.7 . . ?
C19 C24 H18 119.7 . . ?
C26 C25 C7 120.78(16) . . ?
C26 C25 H22 119.6 . . ?
C7 C25 H22 119.6 . . ?
C10 C26 C25 119.55(17) . . ?
C10 C26 H23 120.2 . . ?
C25 C26 H23 120.2 . . ?

loop_
_geom_bond_atom_site_label_1
_geom_bond_atom_site_label_2
_geom_bond_distance
_geom_bond_site_symmetry_2
_geom_bond_publ_flag
Cl1 C10 1.7376(18) . ?
Cl2 C22 1.7437(19) . ?
O1 C15 1.326(2) . ?
O1 C16 1.445(2) . ?
O2 C15 1.199(2) . ?
O3 C17 1.199(2) . ?
O4 C17 1.331(2) . ?
O4 C18 1.446(2) . ?
N1 C7 1.408(2) . ?
N1 C19 1.414(2) . ?
N1 C6 1.423(2) . ?
C1 C2 1.500(3) . ?
C1 H5 0.9800 . ?
C1 H1 0.9800 . ?
C1 H6 0.9800 . ?
C2 C11 1.504(3) . ?
C2 C3 1.534(2) . ?
C2 C12 1.544(4) . ?
C3 C13 1.390(2) . ?
C3 C4 1.391(2) . ?
C4 C5 1.393(2) . ?
C4 H14 0.9500 . ?
C5 C6 1.398(2) . ?
C5 C17 1.497(2) . ?
C6 C14 1.402(2) . ?
C7 C25 1.392(2) . ?
C7 C8 1.393(2) . ?
C8 C9 1.380(3) . ?
C8 H24 0.9500 . ?
C9 C10 1.376(3) . ?
C9 H25 0.9500 . ?
C10 C26 1.374(3) . ?
C11 H3 0.9800 . ?
C11 H2 0.9800 . ?
C11 H4 0.9800 . ?
C12 H7 0.9800 . ?
C12 H9 0.9800 . ?
C12 H8 0.9800 . ?
C13 C14 1.391(2) . ?
C13 H13 0.9500 . ?
C14 C15 1.496(2) . ?
C16 H11 0.9800 . ?
C16 H10 0.9800 . ?
C16 H12 0.9800 . ?
C18 H17 0.9800 . ?
C18 H16 0.9800 . ?
C18 H15 0.9800 . ?
C19 C20 1.388(2) . ?
C19 C24 1.394(2) . ?
C20 C21 1.379(3) . ?
C20 H21 0.9500 . ?
C21 C22 1.378(3) . ?
C21 H20 0.9500 . ?
C22 C23 1.377(3) . ?
C23 C24 1.387(3) . ?
C23 H19 0.9500 . ?
C24 H18 0.9500 . ?
C25 C26 1.380(2) . ?
C25 H22 0.9500 . ?
C26 H23 0.9500 . ?

loop_
_geom_torsion_atom_site_label_1
_geom_torsion_atom_site_label_2
_geom_torsion_atom_site_label_3
_geom_torsion_atom_site_label_4
_geom_torsion
_geom_torsion_site_symmetry_1
_geom_torsion_site_symmetry_2
_geom_torsion_site_symmetry_3
_geom_torsion_site_symmetry_4
_geom_torsion_publ_flag
C1 C2 C3 C13 177.6(2) . . . . ?
C11 C2 C3 C13 -57.9(3) . . . . ?
C12 C2 C3 C13 60.1(3) . . . . ?
C1 C2 C3 C4 -1.2(3) . . . . ?
C11 C2 C3 C4 123.3(3) . . . . ?
C12 C2 C3 C4 -118.7(2) . . . . ?
C13 C3 C4 C5 1.3(3) . . . . ?
C2 C3 C4 C5 -179.79(18) . . . . ?
C3 C4 C5 C6 -3.8(3) . . . . ?
C3 C4 C5 C17 178.84(16) . . . . ?
C4 C5 C6 C14 2.0(2) . . . . ?
C17 C5 C6 C14 179.25(15) . . . . ?
C4 C5 C6 N1 -175.90(15) . . . . ?
C17 C5 C6 N1 1.3(2) . . . . ?
C7 N1 C6 C5 56.3(2) . . . . ?
C19 N1 C6 C5 -112.95(17) . . . . ?
C7 N1 C6 C14 -121.54(17) . . . . ?
C19 N1 C6 C14 69.2(2) . . . . ?
C19 N1 C7 C25 -160.97(15) . . . . ?
C6 N1 C7 C25 30.2(2) . . . . ?
C19 N1 C7 C8 22.0(2) . . . . ?
C6 N1 C7 C8 -146.82(16) . . . . ?
C25 C7 C8 C9 1.0(3) . . . . ?
N1 C7 C8 C9 178.05(16) . . . . ?
C7 C8 C9 C10 -1.4(3) . . . . ?
C8 C9 C10 C26 0.4(3) . . . . ?
C8 C9 C10 Cl1 -179.96(14) . . . . ?
C4 C3 C13 C14 2.8(3) . . . . ?
C2 C3 C13 C14 -176.10(17) . . . . ?
C3 C13 C14 C6 -4.5(3) . . . . ?
C3 C13 C14 C15 171.25(16) . . . . ?
C5 C6 C14 C13 2.0(2) . . . . ?
N1 C6 C14 C13 179.87(15) . . . . ?
C5 C6 C14 C15 -173.39(15) . . . . ?
N1 C6 C14 C15 4.5(2) . . . . ?
C16 O1 C15 O2 0.1(3) . . . . ?
C16 O1 C15 C14 174.84(16) . . . . ?
C13 C14 C15 O2 33.7(3) . . . . ?
C6 C14 C15 O2 -150.80(19) . . . . ?
C13 C14 C15 O1 -141.06(16) . . . . ?
C6 C14 C15 O1 34.5(2) . . . . ?
C18 O4 C17 O3 6.0(2) . . . . ?
C18 O4 C17 C5 -175.94(14) . . . . ?
C4 C5 C17 O3 41.1(2) . . . . ?
C6 C5 C17 O3 -136.21(19) . . . . ?
C4 C5 C17 O4 -136.90(16) . . . . ?
C6 C5 C17 O4 45.8(2) . . . . ?
C7 N1 C19 C20 -135.15(17) . . . . ?
C6 N1 C19 C20 33.6(2) . . . . ?
C7 N1 C19 C24 44.5(2) . . . . ?
C6 N1 C19 C24 -146.75(16) . . . . ?
C24 C19 C20 C21 -1.6(3) . . . . ?
N1 C19 C20 C21 178.12(16) . . . . ?
C19 C20 C21 C22 -0.6(3) . . . . ?
C20 C21 C22 C23 1.8(3) . . . . ?
C20 C21 C22 Cl2 -176.87(14) . . . . ?
C21 C22 C23 C24 -0.7(3) . . . . ?
Cl2 C22 C23 C24 177.93(15) . . . . ?
C22 C23 C24 C19 -1.6(3) . . . . ?
C20 C19 C24 C23 2.7(3) . . . . ?
N1 C19 C24 C23 -177.02(16) . . . . ?
C8 C7 C25 C26 0.5(3) . . . . ?
N1 C7 C25 C26 -176.65(15) . . . . ?
C9 C10 C26 C25 1.1(3) . . . . ?
Cl1 C10 C26 C25 -178.58(14) . . . . ?
C7 C25 C26 C10 -1.5(3) . . . . ?
